data_7210308
loop_
_publ_author_name
'Tuikka, Matti'
'Kersen, \"Ulo'
'Haukka, Matti'

_publ_section_title
;
 A new copper chloride chain by supported hydrogen bonding
;
_journal_issue 31
_journal_name_full CrystEngComm
_journal_page_first 6177
_journal_paper_doi 10.1039/c3ce40692j
_journal_volume 15
_journal_year 2013
_chemical_formula_moiety 'C10 H22 N2, 2(Cl2 Cu)'
_chemical_formula_sum 'C10 H22 Cl4 Cu2 N2'
_chemical_formula_weight 439.18
_chemical_name_systematic
;
?
;
_space_group_IT_number 14
_symmetry_cell_setting monoclinic
_symmetry_space_group_name_Hall '-P 2ybc'
_symmetry_space_group_name_H-M 'P 1 21/c 1'
_atom_sites_solution_hydrogens geom
_atom_sites_solution_primary direct
_atom_sites_solution_secondary difmap
_audit_creation_method SHELXL-97
_cell_angle_alpha 90.00
_cell_angle_beta 99.269(3)
_cell_angle_gamma 90.00
_cell_formula_units_Z 2
_cell_length_a 8.4958(5)
_cell_length_b 15.7766(10)
_cell_length_c 5.9616(4)
_cell_measurement_reflns_used 3701
_cell_measurement_temperature 100(2)
_cell_measurement_theta_max 29.50
_cell_measurement_theta_min 2.75
_cell_volume 788.63(9)
_computing_cell_refinement 'SAINT (Bruker AXS, 2009)'
_computing_data_collection 'APEX2 (Bruker AXS, 2010)'
_computing_data_reduction 'SAINT (Bruker AXS, 2009)'
_computing_molecular_graphics 'CrystaMaker (CrystalMaker Software ltd., 2011)'
_computing_publication_material 'SHELXL-97 (Sheldrick, 2008)'
_computing_structure_refinement 'SHELXL-97 (Sheldrick, 2008)'
_computing_structure_solution 'SHELXS-97 (Sheldrick, 2008)'
_diffrn_ambient_temperature 100(2)
_diffrn_detector_area_resol_mean 16
_diffrn_measured_fraction_theta_full 0.993
_diffrn_measured_fraction_theta_max 0.993
_diffrn_measurement_device '62mm x 62mm CCD camera on three-circle goniostat'
_diffrn_measurement_device_type 'Bruker SMART APEX II CCD'
_diffrn_measurement_method '\f scans and \w scans'
_diffrn_radiation_monochromator 'flat graphite crystal'
_diffrn_radiation_source 'fine-focus sealed tube'
_diffrn_radiation_type MoK\a
_diffrn_radiation_wavelength 0.71073
_diffrn_reflns_av_R_equivalents 0.0233
_diffrn_reflns_av_sigmaI/netI 0.0240
_diffrn_reflns_limit_h_max 11
_diffrn_reflns_limit_h_min -11
_diffrn_reflns_limit_k_max 20
_diffrn_reflns_limit_k_min -21
_diffrn_reflns_limit_l_max 8
_diffrn_reflns_limit_l_min -8
_diffrn_reflns_number 8107
_diffrn_reflns_theta_full 29.60
_diffrn_reflns_theta_max 29.60
_diffrn_reflns_theta_min 2.43
_exptl_absorpt_coefficient_mu 3.358
_exptl_absorpt_correction_T_max 0.8774
_exptl_absorpt_correction_T_min 0.5532
_exptl_absorpt_correction_type numerical
_exptl_absorpt_process_details 'SADABS (Sheldrick, 2008)'
_exptl_crystal_colour colourless
_exptl_crystal_density_diffrn 1.849
_exptl_crystal_density_method 'not measured'
_exptl_crystal_description Plate
_exptl_crystal_F_000 444
_exptl_crystal_size_max 0.20
_exptl_crystal_size_mid 0.20
_exptl_crystal_size_min 0.04
_refine_diff_density_max 0.441
_refine_diff_density_min -0.479
_refine_diff_density_rms 0.064
_refine_ls_extinction_method none
_refine_ls_goodness_of_fit_ref 1.033
_refine_ls_hydrogen_treatment mixed
_refine_ls_matrix_type full
_refine_ls_number_parameters 90
_refine_ls_number_reflns 2206
_refine_ls_number_restraints 0
_refine_ls_restrained_S_all 1.033
_refine_ls_R_factor_all 0.0261
_refine_ls_R_factor_gt 0.0208
_refine_ls_shift/su_max 0.002
_refine_ls_shift/su_mean 0.000
_refine_ls_structure_factor_coef Fsqd
_refine_ls_weighting_details 'calc w=1/[\s^2^(Fo^2^)+(0.0198P)^2^+0.3090P] where P=(Fo^2^+2Fc^2^)/3'
_refine_ls_weighting_scheme calc
_refine_ls_wR_factor_gt 0.0465
_refine_ls_wR_factor_ref 0.0486
_reflns_number_gt 1954
_reflns_number_total 2206
_reflns_threshold_expression >2sigma(I)
_cod_data_source_file c3ce40692j.txt
_cod_data_source_block 1
_cod_original_sg_symbol_H-M 'P 21/c'
_cod_database_code 7210308

loop_
_symmetry_equiv_pos_as_xyz
'x, y, z'
'-x, y+1/2, -z+1/2'
'-x, -y, -z'
'x, -y-1/2, z-1/2'

loop_
_atom_site_label
_atom_site_type_symbol
_atom_site_fract_x
_atom_site_fract_y
_atom_site_fract_z
_atom_site_U_iso_or_equiv
_atom_site_adp_type
_atom_site_occupancy
_atom_site_symmetry_multiplicity
_atom_site_calc_flag
_atom_site_refinement_flags
Cu1 Cu 0.67499(2) 0.768476(13) 0.22130(3) 0.02253(6) Uani 1 1 d .
Cl1 Cl 0.76967(5) 0.66066(2) 0.44270(6) 0.02566(9) Uani 1 1 d .
Cl2 Cl 0.44207(4) 0.83243(2) 0.28899(5) 0.01554(7) Uani 1 1 d .
N1 N 0.33018(14) 0.86771(8) 0.7629(2) 0.0147(2) Uani 1 1 d .
H1A H 0.386(2) 0.8460(12) 0.881(3) 0.026(5) Uiso 1 1 d .
H1B H 0.366(2) 0.8498(11) 0.638(3) 0.019(4) Uiso 1 1 d .
C2 C 0.16239(16) 0.83863(9) 0.7613(2) 0.0174(3) Uani 1 1 d .
H2A H 0.1295 0.8523 0.9091 0.021 Uiso 1 1 calc R
H2B H 0.1566 0.7764 0.7409 0.021 Uiso 1 1 calc R
C3 C 0.04955(16) 0.88101(9) 0.5714(2) 0.0146(3) Uani 1 1 d .
H3A H -0.0609 0.8622 0.5769 0.018 Uiso 1 1 calc R
H3B H 0.0772 0.8636 0.4231 0.018 Uiso 1 1 calc R
C4 C 0.05873(15) 0.97782(8) 0.5921(2) 0.0121(2) Uani 1 1 d .
H4 H 0.0314 0.9940 0.7434 0.015 Uiso 1 1 calc R
C5 C 0.34682(17) 0.96181(9) 0.7744(2) 0.0178(3) Uani 1 1 d .
H5A H 0.4574 0.9777 0.7598 0.021 Uiso 1 1 calc R
H5B H 0.3257 0.9820 0.9240 0.021 Uiso 1 1 calc R
C6 C 0.23155(16) 1.00423(9) 0.5868(2) 0.0152(3) Uani 1 1 d .
H6A H 0.2605 0.9889 0.4377 0.018 Uiso 1 1 calc R
H6B H 0.2410 1.0665 0.6040 0.018 Uiso 1 1 calc R

loop_
_atom_site_aniso_label
_atom_site_aniso_U_11
_atom_site_aniso_U_22
_atom_site_aniso_U_33
_atom_site_aniso_U_23
_atom_site_aniso_U_13
_atom_site_aniso_U_12
Cu1 0.02222(11) 0.01816(11) 0.02660(11) 0.00192(7) 0.00207(7) -0.00112(7)
Cl1 0.0312(2) 0.0254(2) 0.02325(18) 0.00626(14) 0.01293(14) 0.00991(16)
Cl2 0.01778(16) 0.01645(17) 0.01291(14) -0.00012(11) 0.00407(11) -0.00068(12)
N1 0.0149(5) 0.0164(6) 0.0125(5) 0.0019(4) 0.0012(4) 0.0042(5)
C2 0.0161(6) 0.0162(7) 0.0201(7) 0.0058(5) 0.0039(5) 0.0019(5)
C3 0.0134(6) 0.0121(7) 0.0177(6) 0.0021(5) 0.0006(5) 0.0006(5)
C4 0.0127(6) 0.0116(7) 0.0119(6) -0.0001(4) 0.0012(4) 0.0019(5)
C5 0.0163(7) 0.0155(7) 0.0196(7) -0.0014(5) -0.0037(5) 0.0013(5)
C6 0.0136(6) 0.0119(7) 0.0190(6) 0.0016(5) -0.0011(5) -0.0002(5)

loop_
_atom_type_symbol
_atom_type_description
_atom_type_scat_dispersion_real
_atom_type_scat_dispersion_imag
_atom_type_scat_source
C C 0.0033 0.0016 'International Tables Vol C Tables 4.2.6.8 and 6.1.1.4'
H H 0.0000 0.0000 'International Tables Vol C Tables 4.2.6.8 and 6.1.1.4'
Cl Cl 0.1484 0.1585 'International Tables Vol C Tables 4.2.6.8 and 6.1.1.4'
N N 0.0061 0.0033 'International Tables Vol C Tables 4.2.6.8 and 6.1.1.4'
Cu Cu 0.3201 1.2651 'International Tables Vol C Tables 4.2.6.8 and 6.1.1.4'

loop_
_geom_angle_atom_site_label_1
_geom_angle_atom_site_label_2
_geom_angle_atom_site_label_3
_geom_angle
_geom_angle_site_symmetry_1
_geom_angle_site_symmetry_3
Cl1 Cu1 Cl1 132.75(2) . 4_575
Cl1 Cu1 Cl2 117.905(15) . .
Cl1 Cu1 Cl2 109.194(16) 4_575 .
Cl1 Cu1 Cu1 112.253(15) . 4_575
Cl1 Cu1 Cu1 46.843(11) 4_575 4_575
Cl2 Cu1 Cu1 112.958(10) . 4_575
Cl1 Cu1 Cu1 47.742(11) . 4_576
Cl1 Cu1 Cu1 150.964(13) 4_575 4_576
Cl2 Cu1 Cu1 77.136(10) . 4_576
Cu1 Cu1 Cu1 157.867(15) 4_575 4_576
Cu1 Cl1 Cu1 85.416(14) . 4_576
C5 N1 C2 112.87(11) . .
C5 N1 H1A 108.9(13) . .
C2 N1 H1A 106.6(13) . .
C5 N1 H1B 108.0(12) . .
C2 N1 H1B 110.3(12) . .
H1A N1 H1B 110.2(18) . .
N1 C2 C3 110.90(11) . .
N1 C2 H2A 109.5 . .
C3 C2 H2A 109.5 . .
N1 C2 H2B 109.5 . .
C3 C2 H2B 109.5 . .
H2A C2 H2B 108.0 . .
C2 C3 C4 111.19(11) . .
C2 C3 H3A 109.4 . .
C4 C3 H3A 109.4 . .
C2 C3 H3B 109.4 . .
C4 C3 H3B 109.4 . .
H3A C3 H3B 108.0 . .
C4 C4 C6 112.18(14) 3_576 .
C4 C4 C3 112.28(13) 3_576 .
C6 C4 C3 107.81(11) . .
C4 C4 H4 108.1 3_576 .
C6 C4 H4 108.1 . .
C3 C4 H4 108.1 . .
N1 C5 C6 111.08(11) . .
N1 C5 H5A 109.4 . .
C6 C5 H5A 109.4 . .
N1 C5 H5B 109.4 . .
C6 C5 H5B 109.4 . .
H5A C5 H5B 108.0 . .
C5 C6 C4 111.83(11) . .
C5 C6 H6A 109.3 . .
C4 C6 H6A 109.3 . .
C5 C6 H6B 109.3 . .
C4 C6 H6B 109.3 . .
H6A C6 H6B 107.9 . .

loop_
_geom_bond_atom_site_label_1
_geom_bond_atom_site_label_2
_geom_bond_distance
_geom_bond_site_symmetry_2
_geom_bond_publ_flag
Cu1 Cl1 2.2227(4) . yes
Cu1 Cl1 2.2552(4) 4_575 yes
Cu1 Cl2 2.3138(4) . yes
Cu1 Cu1 3.0373(2) 4_575 yes
Cu1 Cu1 3.0373(2) 4_576 ?
Cl1 Cu1 2.2552(4) 4_576 yes
N1 C5 1.4919(19) . ?
N1 C2 1.4961(18) . ?
N1 H1A 0.86(2) . ?
N1 H1B 0.895(19) . ?
C2 C3 1.5157(18) . ?
C2 H2A 0.9900 . ?
C2 H2B 0.9900 . ?
C3 C4 1.5333(19) . ?
C3 H3A 0.9900 . ?
C3 H3B 0.9900 . ?
C4 C4 1.530(2) 3_576 ?
C4 C6 1.5314(18) . ?
C4 H4 1.0000 . ?
C5 C6 1.5180(19) . ?
C5 H5A 0.9900 . ?
C5 H5B 0.9900 . ?
C6 H6A 0.9900 . ?
C6 H6B 0.9900 . ?

loop_
_geom_hbond_atom_site_label_D
_geom_hbond_atom_site_label_H
_geom_hbond_atom_site_label_A
_geom_hbond_distance_DH
_geom_hbond_distance_HA
_geom_hbond_distance_DA
_geom_hbond_angle_DHA
_geom_hbond_site_symmetry_A
_geom_hbond_publ_flag
N1 H1A Cl2 0.86(2) 2.41(2) 3.1766(12) 149.3(17) 1_556 yes
N1 H1B Cl2 0.895(19) 2.291(19) 3.1717(12) 167.8(16) . yes
